data_2229572
loop_
_publ_author_name
'Chernyshev, Victor M.'
'Mazharova, Anna G.'
'Rybakov, Victor B.'

_publ_section_title
;
 4-Benzyl-3-[(1-oxidoethylidene)amino]-1-phenyl-4,5-dihydro-1<i>H</i>-1,2,4-triazol-5-iminium
;
_journal_coeditor_code AA2002
_journal_issue 4
_journal_name_full 'Acta Crystallographica Section E'
_journal_page_first o870
_journal_page_last o871
_journal_paper_doi 10.1107/S1600536811006751
_journal_volume 67
_journal_year 2011
_chemical_formula_iupac 'C17 H17 N5 O'
_chemical_formula_moiety 'C17 H17 N5 O'
_chemical_formula_sum 'C17 H17 N5 O'
_chemical_formula_weight 307.36
_chemical_melting_point_gt 472
_chemical_melting_point_lt 473
_chemical_name_systematic
;
4-Benzyl-3-[(1-oxidoethylidene)amino]-1-phenyl-4,5-dihydro-1<i>H</i>-
1,2,4-triazol-5-iminium
;
_space_group_IT_number 14
_symmetry_cell_setting monoclinic
_symmetry_space_group_name_Hall '-P 2yn'
_symmetry_space_group_name_H-M 'P 1 21/n 1'
_atom_sites_solution_hydrogens geom
_atom_sites_solution_primary direct
_atom_sites_solution_secondary difmap
_audit_creation_method SHELXL97
_cell_angle_alpha 90.00
_cell_angle_beta 113.86(2)
_cell_angle_gamma 90.00
_cell_formula_units_Z 4
_cell_length_a 10.262(2)
_cell_length_b 15.240(3)
_cell_length_c 10.967(2)
_cell_measurement_reflns_used 25
_cell_measurement_temperature 295(2)
_cell_measurement_theta_max 14.37
_cell_measurement_theta_min 13.15
_cell_volume 1568.6(6)
_computing_cell_refinement '<i>CAD-4 EXPRESS</i> (Enraf--Nonius, 1994)'
_computing_data_collection '<i>CAD-4 EXPRESS</i> (Enraf--Nonius, 1994)'
_computing_data_reduction '<i>XCAD4</i> (Harms & Wocadlo, 1995)'
_computing_molecular_graphics '<i>ORTEP-3</i> (Farrugia, 1997)'
_computing_publication_material '<i>WinGX</i> (Farrugia, 1999)'
_computing_structure_refinement '<i>SHELXL97</i> (Sheldrick, 2008)'
_computing_structure_solution '<i>SHELXS97</i> (Sheldrick, 2008)'
_diffrn_ambient_temperature 295(2)
_diffrn_measured_fraction_theta_full 1.000
_diffrn_measured_fraction_theta_max 1.000
_diffrn_measurement_device '\k-geometry diffractometer'
_diffrn_measurement_device_type 'Enraf--Nonius CAD-4'
_diffrn_measurement_method 'Non-profiled \w'
_diffrn_radiation_monochromator graphite
_diffrn_radiation_source 'fine-focus sealed tube'
_diffrn_radiation_type AgK\a
_diffrn_radiation_wavelength 0.56085
_diffrn_reflns_av_R_equivalents 0.0681
_diffrn_reflns_av_sigmaI/netI 0.0400
_diffrn_reflns_limit_h_max 11
_diffrn_reflns_limit_h_min -13
_diffrn_reflns_limit_k_max 19
_diffrn_reflns_limit_k_min 0
_diffrn_reflns_limit_l_max 13
_diffrn_reflns_limit_l_min 0
_diffrn_reflns_number 3582
_diffrn_reflns_theta_full 20.97
_diffrn_reflns_theta_max 20.97
_diffrn_reflns_theta_min 1.81
_diffrn_standards_decay_% -1
_diffrn_standards_interval_time 6
_diffrn_standards_number 1
_exptl_absorpt_coefficient_mu 0.055
_exptl_absorpt_correction_type none
_exptl_crystal_colour colourless
_exptl_crystal_density_diffrn 1.301
_exptl_crystal_density_method 'not measured'
_exptl_crystal_description Prism
_exptl_crystal_F_000 648
_exptl_crystal_size_max 0.20
_exptl_crystal_size_mid 0.20
_exptl_crystal_size_min 0.20
_refine_diff_density_max 0.297
_refine_diff_density_min -0.219
_refine_ls_extinction_coef 0.066(6)
_refine_ls_extinction_expression Fc^*^=kFc[1+0.001xFc^2^\l^3^/sin(2\q)]^-1/4^
_refine_ls_extinction_method '<i>SHELXL97</i> (Sheldrick, 2008)'
_refine_ls_goodness_of_fit_ref 1.032
_refine_ls_hydrogen_treatment mixed
_refine_ls_matrix_type full
_refine_ls_number_parameters 218
_refine_ls_number_reflns 3412
_refine_ls_number_restraints 0
_refine_ls_restrained_S_all 1.032
_refine_ls_R_factor_all 0.0947
_refine_ls_R_factor_gt 0.0590
_refine_ls_shift/su_max 0.000
_refine_ls_shift/su_mean 0.000
_refine_ls_structure_factor_coef Fsqd
_refine_ls_weighting_details 'calc w=1/[\s^2^(Fo^2^)+(0.0799P)^2^+0.4611P] where P=(Fo^2^+2Fc^2^)/3'
_refine_ls_weighting_scheme calc
_refine_ls_wR_factor_gt 0.1383
_refine_ls_wR_factor_ref 0.1600
_reflns_number_gt 2294
_reflns_number_total 3412
_reflns_threshold_expression I>2\s(I)
_cod_data_source_file aa2002.cif
_cod_data_source_block I
_cod_original_sg_symbol_H-M 'P 21/n'
_cod_database_code 2229572
_cod_database_fobs_code 2229572

loop_
_symmetry_equiv_pos_as_xyz
'x, y, z'
'-x+1/2, y+1/2, -z+1/2'
'-x, -y, -z'
'x-1/2, -y-1/2, z-1/2'

loop_
_atom_site_type_symbol
_atom_site_label
_atom_site_fract_x
_atom_site_fract_y
_atom_site_fract_z
_atom_site_U_iso_or_equiv
_atom_site_adp_type
_atom_site_calc_flag
_atom_site_refinement_flags
_atom_site_occupancy
_atom_site_disorder_assembly
_atom_site_disorder_group
N N1 0.86753(18) 0.33588(11) 0.43051(16) 0.0345(4) Uani d . 1 . .
N N2 0.96176(18) 0.26764(11) 0.49396(16) 0.0355(4) Uani d . 1 . .
C C3 0.9547(2) 0.21474(13) 0.39830(19) 0.0314(5) Uani d . 1 . .
N N4 0.85963(17) 0.24731(11) 0.27474(15) 0.0314(4) Uani d . 1 . .
C C5 0.8081(2) 0.32385(13) 0.29796(19) 0.0315(5) Uani d . 1 . .
C C6 0.8381(2) 0.21434(14) 0.14185(19) 0.0340(5) Uani d . 1 . .
H H6A 0.7417 0.2280 0.0797 0.041 Uiso calc R 1 . .
H H6B 0.8481 0.1510 0.1459 0.041 Uiso calc R 1 . .
C C7 0.9406(2) 0.25232(14) 0.0901(2) 0.0383(5) Uani d . 1 . .
C C8 1.0832(3) 0.2325(2) 0.1442(3) 0.0597(7) Uani d . 1 . .
H H8 1.1190 0.1948 0.2169 0.072 Uiso calc R 1 . .
C C9 1.1747(3) 0.2673(2) 0.0931(3) 0.0688(8) Uani d . 1 . .
H H9 1.2711 0.2533 0.1322 0.083 Uiso calc R 1 . .
C C10 1.1255(4) 0.3211(2) -0.0126(4) 0.0812(10) Uani d . 1 . .
H H10 1.1868 0.3434 -0.0484 0.097 Uiso calc R 1 . .
C C11 0.9848(5) 0.3428(3) -0.0668(5) 0.128(2) Uani d . 1 . .
H H11 0.9499 0.3807 -0.1395 0.153 Uiso calc R 1 . .
C C12 0.8939(3) 0.3090(3) -0.0146(4) 0.0911(12) Uani d . 1 . .
H H12 0.7983 0.3252 -0.0518 0.109 Uiso calc R 1 . .
N N13 1.04305(18) 0.14482(11) 0.41734(17) 0.0371(4) Uani d . 1 . .
C C14 0.9911(2) 0.06725(14) 0.3633(2) 0.0393(5) Uani d . 1 . .
O O14 0.86200(18) 0.04827(10) 0.30395(16) 0.0492(5) Uani d . 1 . .
C C15 1.1022(3) -0.00100(17) 0.3782(3) 0.0563(7) Uani d . 1 . .
H H15A 1.0685 -0.0575 0.3914 0.084 Uiso calc R 1 . .
H H15B 1.1885 0.0131 0.4536 0.084 Uiso calc R 1 . .
H H15C 1.1207 -0.0022 0.2991 0.084 Uiso calc R 1 . .
C C16 0.8529(2) 0.40728(14) 0.5074(2) 0.0381(5) Uani d . 1 . .
C C17 0.7220(3) 0.44477(17) 0.4786(2) 0.0520(6) Uani d . 1 . .
H H17 0.6411 0.4231 0.4095 0.062 Uiso calc R 1 . .
C C18 0.7124(4) 0.5152(2) 0.5538(3) 0.0678(8) Uani d . 1 . .
H H18 0.6249 0.5424 0.5333 0.081 Uiso calc R 1 . .
C C19 0.8311(5) 0.5452(2) 0.6586(3) 0.0751(10) Uani d . 1 . .
H H19 0.8238 0.5924 0.7092 0.090 Uiso calc R 1 . .
C C20 0.9602(4) 0.50577(19) 0.6889(3) 0.0637(8) Uani d . 1 . .
H H20 1.0397 0.5256 0.7614 0.076 Uiso calc R 1 . .
C C21 0.9741(3) 0.43706(16) 0.6133(2) 0.0474(6) Uani d . 1 . .
H H21 1.0624 0.4112 0.6327 0.057 Uiso calc R 1 . .
N N51 0.7197(2) 0.37631(13) 0.2071(2) 0.0438(5) Uani d . 1 . .
H H51A 0.695(3) 0.433(2) 0.223(2) 0.053(7) Uiso d . 1 . .
H H51B 0.689(3) 0.361(2) 0.127(3) 0.070(9) Uiso d . 1 . .

loop_
_atom_site_aniso_label
_atom_site_aniso_U_11
_atom_site_aniso_U_22
_atom_site_aniso_U_33
_atom_site_aniso_U_12
_atom_site_aniso_U_13
_atom_site_aniso_U_23
N1 0.0351(9) 0.0355(9) 0.0252(9) 0.0034(7) 0.0041(7) -0.0009(7)
N2 0.0372(10) 0.0353(10) 0.0254(8) 0.0043(7) 0.0036(7) 0.0026(7)
C3 0.0282(10) 0.0337(10) 0.0258(10) -0.0020(8) 0.0040(8) 0.0037(8)
N4 0.0315(9) 0.0324(9) 0.0220(8) -0.0001(7) 0.0022(7) 0.0010(7)
C5 0.0309(10) 0.0290(10) 0.0269(10) -0.0015(8) 0.0036(8) -0.0007(8)
C6 0.0371(11) 0.0330(11) 0.0229(9) -0.0005(9) 0.0029(8) -0.0017(8)
C7 0.0432(12) 0.0380(11) 0.0307(11) -0.0021(10) 0.0119(9) -0.0026(9)
C8 0.0503(16) 0.0741(19) 0.0557(16) 0.0122(13) 0.0223(13) 0.0085(14)
C9 0.0537(17) 0.083(2) 0.079(2) -0.0007(15) 0.0357(16) -0.0137(18)
C10 0.082(2) 0.092(2) 0.088(2) -0.021(2) 0.053(2) 0.001(2)
C11 0.085(3) 0.190(5) 0.111(3) 0.003(3) 0.043(2) 0.089(4)
C12 0.0585(19) 0.130(3) 0.080(2) 0.0083(19) 0.0224(17) 0.063(2)
N13 0.0355(9) 0.0360(10) 0.0298(9) 0.0032(8) 0.0029(7) 0.0018(8)
C14 0.0459(13) 0.0349(11) 0.0293(11) 0.0040(10) 0.0071(9) 0.0053(9)
O14 0.0477(10) 0.0357(8) 0.0474(10) -0.0052(7) 0.0019(7) 0.0030(7)
C15 0.0608(16) 0.0463(14) 0.0544(16) 0.0123(12) 0.0158(13) -0.0009(12)
C16 0.0493(13) 0.0356(11) 0.0290(11) -0.0031(10) 0.0154(9) 0.0011(9)
C17 0.0600(16) 0.0531(15) 0.0425(13) 0.0068(12) 0.0202(12) -0.0015(11)
C18 0.096(2) 0.0560(17) 0.0662(19) 0.0191(16) 0.0479(18) 0.0045(15)
C19 0.135(3) 0.0474(16) 0.0628(19) -0.0084(19) 0.061(2) -0.0137(14)
C20 0.099(2) 0.0552(16) 0.0436(15) -0.0323(17) 0.0357(15) -0.0163(12)
C21 0.0587(15) 0.0486(13) 0.0332(12) -0.0147(11) 0.0167(11) -0.0057(10)
N51 0.0510(12) 0.0332(10) 0.0284(10) 0.0102(9) -0.0033(8) -0.0023(8)

loop_
_atom_type_symbol
_atom_type_description
_atom_type_scat_dispersion_real
_atom_type_scat_dispersion_imag
_atom_type_scat_source
C C 0.0015 0.0009 'International Tables Vol C Tables 4.2.6.8 and 6.1.1.4'
H H 0.0000 0.0000 'International Tables Vol C Tables 4.2.6.8 and 6.1.1.4'
N N 0.0030 0.0019 'International Tables Vol C Tables 4.2.6.8 and 6.1.1.4'
O O 0.0056 0.0036 'International Tables Vol C Tables 4.2.6.8 and 6.1.1.4'

loop_
_geom_angle_atom_site_label_1
_geom_angle_atom_site_label_2
_geom_angle_atom_site_label_3
_geom_angle_site_symmetry_1
_geom_angle_site_symmetry_3
_geom_angle
_geom_angle_publ_flag
C5 N4 C3 . . 107.27(16) ?
C5 N4 C6 . . 124.75(16) ?
C3 N4 C6 . . 127.11(17) ?
N51 C5 N1 . . 127.6(2) ?
N51 C5 N4 . . 125.98(19) ?
N1 C5 N4 . . 106.38(16) ?
C5 N1 N2 . . 110.92(16) ?
C5 N1 C16 . . 129.54(17) ?
N2 N1 C16 . . 119.44(16) ?
C3 N2 N1 . . 104.94(15) ?
N2 C3 N13 . . 123.07(17) ?
N2 C3 N4 . . 110.47(17) ?
N13 C3 N4 . . 125.89(18) ?
N4 C6 C7 . . 113.32(17) ?
N4 C6 H6A . . 108.9 ?
C7 C6 H6A . . 108.9 ?
N4 C6 H6B . . 108.9 ?
C7 C6 H6B . . 108.9 ?
H6A C6 H6B . . 107.7 ?
C12 C7 C8 . . 117.1(2) ?
C12 C7 C6 . . 120.2(2) ?
C8 C7 C6 . . 122.7(2) ?
C7 C8 C9 . . 121.5(3) ?
C7 C8 H8 . . 119.2 ?
C9 C8 H8 . . 119.2 ?
C10 C9 C8 . . 120.4(3) ?
C10 C9 H9 . . 119.8 ?
C8 C9 H9 . . 119.8 ?
C9 C10 C11 . . 119.3(3) ?
C9 C10 H10 . . 120.4 ?
C11 C10 H10 . . 120.4 ?
C10 C11 C12 . . 120.3(3) ?
C10 C11 H11 . . 119.9 ?
C12 C11 H11 . . 119.9 ?
C7 C12 C11 . . 121.5(3) ?
C7 C12 H12 . . 119.3 ?
C11 C12 H12 . . 119.3 ?
C14 N13 C3 . . 120.35(18) ?
O14 C14 N13 . . 125.8(2) ?
O14 C14 C15 . . 119.6(2) ?
N13 C14 C15 . . 114.6(2) ?
C14 C15 H15A . . 109.5 ?
C14 C15 H15B . . 109.5 ?
H15A C15 H15B . . 109.5 ?
C14 C15 H15C . . 109.5 ?
H15A C15 H15C . . 109.5 ?
H15B C15 H15C . . 109.5 ?
C17 C16 C21 . . 121.2(2) ?
C17 C16 N1 . . 120.7(2) ?
C21 C16 N1 . . 118.2(2) ?
C16 C17 C18 . . 119.0(3) ?
C16 C17 H17 . . 120.5 ?
C18 C17 H17 . . 120.5 ?
C19 C18 C17 . . 120.3(3) ?
C19 C18 H18 . . 119.8 ?
C17 C18 H18 . . 119.8 ?
C20 C19 C18 . . 120.2(3) ?
C20 C19 H19 . . 119.9 ?
C18 C19 H19 . . 119.9 ?
C19 C20 C21 . . 120.9(3) ?
C19 C20 H20 . . 119.6 ?
C21 C20 H20 . . 119.6 ?
C20 C21 C16 . . 118.4(3) ?
C20 C21 H21 . . 120.8 ?
C16 C21 H21 . . 120.8 ?
C5 N51 H51A . . 125.1(15) ?
C5 N51 H51B . . 118(2) ?
H51A N51 H51B . . 116(3) ?

loop_
_geom_bond_atom_site_label_1
_geom_bond_atom_site_label_2
_geom_bond_site_symmetry_2
_geom_bond_distance
_geom_bond_publ_flag
N4 C5 . 1.347(3) ?
N4 C3 . 1.402(2) ?
N4 C6 . 1.471(3) ?
C5 N51 . 1.313(3) ?
C5 N1 . 1.342(2) ?
N1 N2 . 1.399(2) ?
N1 C16 . 1.422(3) ?
N2 C3 . 1.302(3) ?
C3 N13 . 1.359(3) ?
C6 C7 . 1.499(3) ?
C6 H6A . 0.9700 ?
C6 H6B . 0.9700 ?
C7 C12 . 1.360(4) ?
C7 C8 . 1.371(3) ?
C8 C9 . 1.379(4) ?
C8 H8 . 0.9300 ?
C9 C10 . 1.341(5) ?
C9 H9 . 0.9300 ?
C10 C11 . 1.361(5) ?
C10 H10 . 0.9300 ?
C11 C12 . 1.378(5) ?
C11 H11 . 0.9300 ?
C12 H12 . 0.9300 ?
N13 C14 . 1.333(3) ?
C14 O14 . 1.251(3) ?
C14 C15 . 1.503(3) ?
C15 H15A . 0.9600 ?
C15 H15B . 0.9600 ?
C15 H15C . 0.9600 ?
C16 C17 . 1.374(3) ?
C16 C21 . 1.390(3) ?
C17 C18 . 1.382(4) ?
C17 H17 . 0.9300 ?
C18 C19 . 1.371(5) ?
C18 H18 . 0.9300 ?
C19 C20 . 1.368(5) ?
C19 H19 . 0.9300 ?
C20 C21 . 1.378(4) ?
C20 H20 . 0.9300 ?
C21 H21 . 0.9300 ?
N51 H51A . 0.94(3) ?
N51 H51B . 0.84(3) ?

loop_
_geom_hbond_atom_site_label_D
_geom_hbond_atom_site_label_H
_geom_hbond_atom_site_label_A
_geom_hbond_site_symmetry_A
_geom_hbond_distance_DH
_geom_hbond_distance_HA
_geom_hbond_distance_DA
_geom_hbond_angle_DHA
N51 H51A O14 2_655 0.94(3) 1.83(3) 2.739(3) 161(2)
N51 H51B N13 4_565 0.84(3) 2.18(3) 2.971(3) 157(3)
C6 H6B O14 1_555 0.97 2.30 3.045(3) 133
C8 H8 N13 1_555 0.93 2.72 3.454(4) 136
C17 H17 N51 1_555 0.93 2.75 3.146(4) 107
C12 H12 N13 4_565 0.93 2.54 3.441(4) 162

loop_
_geom_torsion_atom_site_label_1
_geom_torsion_atom_site_label_2
_geom_torsion_atom_site_label_3
_geom_torsion_atom_site_label_4
_geom_torsion_site_symmetry_1
_geom_torsion_site_symmetry_2
_geom_torsion_site_symmetry_3
_geom_torsion_site_symmetry_4
_geom_torsion
_geom_torsion_publ_flag
C3 N4 C5 N51 . . . . 177.4(2) ?
C6 N4 C5 N51 . . . . 7.4(3) ?
C3 N4 C5 N1 . . . . -1.2(2) ?
C6 N4 C5 N1 . . . . -171.22(18) ?
N51 C5 N1 N2 . . . . -177.0(2) ?
N4 C5 N1 N2 . . . . 1.6(2) ?
N51 C5 N1 C16 . . . . -0.7(4) ?
N4 C5 N1 C16 . . . . 177.9(2) ?
C5 N1 N2 C3 . . . . -1.4(2) ?
C16 N1 N2 C3 . . . . -178.07(18) ?
N1 N2 C3 N13 . . . . 172.37(18) ?
N1 N2 C3 N4 . . . . 0.5(2) ?
C5 N4 C3 N2 . . . . 0.4(2) ?
C6 N4 C3 N2 . . . . 170.09(18) ?
C5 N4 C3 N13 . . . . -171.11(19) ?
C6 N4 C3 N13 . . . . -1.4(3) ?
C5 N4 C6 C7 . . . . 82.4(2) ?
C3 N4 C6 C7 . . . . -85.5(2) ?
N4 C6 C7 C12 . . . . -110.7(3) ?
N4 C6 C7 C8 . . . . 69.3(3) ?
C12 C7 C8 C9 . . . . -1.1(4) ?
C6 C7 C8 C9 . . . . 178.9(2) ?
C7 C8 C9 C10 . . . . -0.7(5) ?
C8 C9 C10 C11 . . . . 1.6(6) ?
C9 C10 C11 C12 . . . . -0.8(7) ?
C8 C7 C12 C11 . . . . 2.0(6) ?
C6 C7 C12 C11 . . . . -178.0(4) ?
C10 C11 C12 C7 . . . . -1.1(8) ?
N2 C3 N13 C14 . . . . 135.3(2) ?
N4 C3 N13 C14 . . . . -54.2(3) ?
C3 N13 C14 O14 . . . . -7.3(3) ?
C3 N13 C14 C15 . . . . 172.8(2) ?
C5 N1 C16 C17 . . . . 42.3(3) ?
N2 N1 C16 C17 . . . . -141.7(2) ?
C5 N1 C16 C21 . . . . -138.6(2) ?
N2 N1 C16 C21 . . . . 37.4(3) ?
C21 C16 C17 C18 . . . . 2.2(4) ?
N1 C16 C17 C18 . . . . -178.7(2) ?
C16 C17 C18 C19 . . . . -2.2(4) ?
C17 C18 C19 C20 . . . . 0.4(5) ?
C18 C19 C20 C21 . . . . 1.5(4) ?
C19 C20 C21 C16 . . . . -1.5(4) ?
C17 C16 C21 C20 . . . . -0.4(3) ?
N1 C16 C21 C20 . . . . -179.5(2) ?
